data_7712533
loop_
_publ_author_name
'Hajibabaei, Farshid'
'Sanei Movafagh, Samaneh'
'Salehzadeh, Sadegh'
'Gable, Robert William'

_publ_section_title
;
 A tris(2-aminoethyl)amine-based zinc complex as a highly water-soluble
 drug carrier for the anti-COVID-19 drug favipiravir: a joint experimental
 and theoretical study.
;
_journal_name_full 'Dalton transactions (Cambridge, England : 2003)'
_journal_paper_doi 10.1039/d3dt00256j
_journal_year 2023
_chemical_formula_moiety 'C11 H21 F N7 O2 Zn, Cl, H2 O'
_chemical_formula_sum 'C11 H23 Cl F N7 O3 Zn'
_chemical_formula_weight 421.18
_space_group_crystal_system triclinic
_space_group_IT_number 2
_space_group_name_Hall '-P 1'
_space_group_name_H-M_alt 'P -1'
_atom_sites_solution_hydrogens mixed
_atom_sites_solution_primary dual
_audit_creation_date 2022-07-08
_audit_creation_method
;
Olex2 1.5
(compiled 2022.04.07 svn.rca3783a0 for OlexSys, GUI svn.r6498)
;
_audit_update_record
;
2022-12-17 deposited with the CCDC.	2023-02-23 downloaded from the CCDC.
;
_cell_angle_alpha 79.19(3)
_cell_angle_beta 88.86(3)
_cell_angle_gamma 74.13(3)
_cell_formula_units_Z 2
_cell_length_a 7.5403(15)
_cell_length_b 10.171(2)
_cell_length_c 11.342(2)
_cell_measurement_reflns_used 812
_cell_measurement_temperature 100.0(2)
_cell_measurement_theta_max 24.58
_cell_measurement_theta_min 3.01
_cell_volume 821.4(3)
_computing_cell_refinement 'XDS (Kabsch, 2010)'
_computing_data_collection 'AS QEGUI'
_computing_data_reduction 'XDS (Kabsch, 2010)'
_computing_molecular_graphics 'Olex2 1.5 (Dolomanov et al., 2009)'
_computing_publication_material 'Olex2 1.5 (Dolomanov et al., 2009)'
_computing_structure_refinement 'SHELXL 2018/3 (Sheldrick, 2015)'
_computing_structure_solution 'SHELXT 2018/2 (Sheldrick, 2018)'
_diffrn_ambient_temperature 100.0(2)
_diffrn_detector_area_resol_mean 13.3
_diffrn_measured_fraction_theta_full 0.997
_diffrn_measured_fraction_theta_max 0.845
_diffrn_measurement_device_type 'MX1 Beamline Australian Synchrotron'
_diffrn_measurement_method 'Omega Scan'
_diffrn_radiation_monochromator 'Silicon Double Crystal'
_diffrn_radiation_type Synchrotron
_diffrn_radiation_wavelength 0.71076
_diffrn_reflns_av_R_equivalents 0.0424
_diffrn_reflns_av_unetI/netI 0.0297
_diffrn_reflns_Laue_measured_fraction_full 0.997
_diffrn_reflns_Laue_measured_fraction_max 0.845
_diffrn_reflns_limit_h_max 10
_diffrn_reflns_limit_h_min -10
_diffrn_reflns_limit_k_max 13
_diffrn_reflns_limit_k_min -13
_diffrn_reflns_limit_l_max 14
_diffrn_reflns_limit_l_min -15
_diffrn_reflns_number 21370
_diffrn_reflns_point_group_measured_fraction_full 0.997
_diffrn_reflns_point_group_measured_fraction_max 0.845
_diffrn_reflns_theta_full 25.243
_diffrn_reflns_theta_max 29.207
_diffrn_reflns_theta_min 1.829
_diffrn_source 'MX1 Beamline Australian Synchrotron'
_exptl_absorpt_coefficient_mu 1.696
_exptl_absorpt_correction_T_max 0.7458
_exptl_absorpt_correction_T_min 0.4099
_exptl_absorpt_correction_type multi-scan
_exptl_absorpt_process_details 'XDS (Kabsch, 2010)'
_exptl_crystal_colour colourless
_exptl_crystal_colour_primary colourless
_exptl_crystal_density_diffrn 1.703
_exptl_crystal_description needle
_exptl_crystal_F_000 436
_exptl_crystal_recrystallization_method 'grown by slow evaporation from methanol'
_exptl_crystal_size_max 0.04
_exptl_crystal_size_mid 0.01
_exptl_crystal_size_min 0.01
_refine_diff_density_max 1.072
_refine_diff_density_min -0.923
_refine_diff_density_rms 0.085
_refine_ls_extinction_method none
_refine_ls_goodness_of_fit_ref 1.097
_refine_ls_hydrogen_treatment constr
_refine_ls_matrix_type full
_refine_ls_number_parameters 220
_refine_ls_number_reflns 3766
_refine_ls_number_restraints 0
_refine_ls_restrained_S_all 1.097
_refine_ls_R_factor_all 0.0379
_refine_ls_R_factor_gt 0.0363
_refine_ls_shift/su_max 0.000
_refine_ls_shift/su_mean 0.000
_refine_ls_structure_factor_coef Fsqd
_refine_ls_weighting_details 'w=1/[\s^2^(Fo^2^)+(0.0708P)^2^+0.2144P] where P=(Fo^2^+2Fc^2^)/3'
_refine_ls_weighting_scheme calc
_refine_ls_wR_factor_gt 0.1044
_refine_ls_wR_factor_ref 0.1058
_reflns_Friedel_coverage 0.000
_reflns_number_gt 3503
_reflns_number_total 3766
_reflns_threshold_expression 'I > 2\s(I)'
_cod_data_source_file d3dt00256j2.cif
_cod_data_source_block rwg2022jul_p155_49m
_cod_database_code 7712533
_shelx_shelxl_version_number 2018/3
_shelx_space_group_comment
;
The symmetry employed for this shelxl refinement is uniquely defined
by the following loop, which should always be used as a source of
symmetry information in preference to the above space-group names.
They are only intended as comments.
;
_exptl_absorpt_special_details
;
XDS does not report the values of _exptl_absorpt_correction_T_min and
_exptl_absorpt_correction_T_max.  Even though the data was processed by XDS
the values of the absorption corrections reported by SADABS are reported.
;
_diffrn_measurement_detector_type 'Dectris Eiger2 9M'
_olex2_refinement_description
;
1. Fixed Uiso
 At 1.2 times of:
  All C(H) groups, All C(H,H) groups, All N(H,H) groups
 At 1.5 times of:
  All O(H,H) groups
2.a Free rotating group:
 O3(H3E,H3F)
2.b Secondary CH2 refined with riding coordinates:
 N2(H2A,H2B), N3(H3A,H3B), N4(H4A,H4B), C1(H1A,H1B), C2(H2C,H2D), C3(H3C,H3D),
 C4(H4C,H4D), C5(H5A,H5B), C6(H6A,H6B)
2.c Aromatic/amide H refined with riding coordinates:
 C8(H8)
2.d X=CH2 refined with riding coordinates:
 N7(H7A,H7B)
;
_olex2_submission_special_instructions 'No special instructions were received'

loop_
_space_group_symop_operation_xyz
'x, y, z'
'-x, -y, -z'

loop_
_atom_site_label
_atom_site_type_symbol
_atom_site_fract_x
_atom_site_fract_y
_atom_site_fract_z
_atom_site_U_iso_or_equiv
_atom_site_adp_type
_atom_site_occupancy
_atom_site_site_symmetry_order
_atom_site_calc_flag
_atom_site_refinement_flags_posn
_atom_site_refinement_flags_adp
_atom_site_refinement_flags_occupancy
_atom_site_disorder_assembly
_atom_site_disorder_group
Zn1 Zn 0.24167(3) 0.24885(2) 0.27017(2) 0.02346(11) Uani 1 1 d . . . . .
F1 F -0.10029(19) 0.79603(13) 0.26227(12) 0.0337(3) Uani 1 1 d . . . . .
O1 O 0.3685(2) 0.32517(15) 0.48440(14) 0.0276(3) Uani 1 1 d . . . . .
O2 O 0.2155(2) 0.68274(16) 0.64448(14) 0.0287(3) Uani 1 1 d . . . . .
N1 N 0.3219(2) 0.03349(18) 0.21458(15) 0.0241(3) Uani 1 1 d . . . . .
N2 N 0.0367(2) 0.28075(19) 0.14283(17) 0.0277(4) Uani 1 1 d . . . . .
H2A H -0.065467 0.269107 0.178709 0.033 Uiso 1 1 calc R U . . .
H2B H 0.011745 0.367660 0.101725 0.033 Uiso 1 1 calc R U . . .
N3 N 0.5090(2) 0.23858(18) 0.21957(16) 0.0255(3) Uani 1 1 d . . . . .
H3A H 0.507391 0.289561 0.146473 0.031 Uiso 1 1 calc R U . . .
H3B H 0.563162 0.273849 0.270199 0.031 Uiso 1 1 calc R U . . .
N4 N 0.1901(3) 0.12520(18) 0.42693(16) 0.0274(4) Uani 1 1 d . . . . .
H4A H 0.277065 0.116200 0.482103 0.033 Uiso 1 1 calc R U . . .
H4B H 0.082299 0.167722 0.454287 0.033 Uiso 1 1 calc R U . . .
N5 N 0.1740(2) 0.44180(18) 0.32548(16) 0.0243(3) Uani 1 1 d . . . . .
N6 N 0.0838(2) 0.68027(18) 0.42503(16) 0.0261(3) Uani 1 1 d . . . . .
N7 N 0.3859(3) 0.45710(19) 0.66294(17) 0.0290(4) Uani 1 1 d . . . . .
H7A H 0.428908 0.454505 0.733256 0.035 Uiso 1 1 calc R U . . .
H7B H 0.418186 0.384575 0.630432 0.035 Uiso 1 1 calc R U . . .
C1 C 0.1747(3) 0.0360(2) 0.1302(2) 0.0267(4) Uani 1 1 d . . . . .
H1A H 0.078016 0.004141 0.174404 0.032 Uiso 1 1 calc R U . . .
H1B H 0.224204 -0.026787 0.075486 0.032 Uiso 1 1 calc R U . . .
C2 C 0.0946(3) 0.1818(2) 0.0593(2) 0.0283(4) Uani 1 1 d . . . . .
H2C H 0.186256 0.208734 0.006201 0.034 Uiso 1 1 calc R U . . .
H2D H -0.010823 0.184100 0.010502 0.034 Uiso 1 1 calc R U . . .
C3 C 0.5018(3) 0.0222(2) 0.15791(19) 0.0258(4) Uani 1 1 d . . . . .
H3C H 0.482544 0.065101 0.073572 0.031 Uiso 1 1 calc R U . . .
H3D H 0.567685 -0.075199 0.163382 0.031 Uiso 1 1 calc R U . . .
C4 C 0.6164(3) 0.0932(2) 0.2192(2) 0.0276(4) Uani 1 1 d . . . . .
H4C H 0.648525 0.043702 0.301076 0.033 Uiso 1 1 calc R U . . .
H4D H 0.729611 0.092229 0.176891 0.033 Uiso 1 1 calc R U . . .
C5 C 0.3335(3) -0.0704(2) 0.32592(19) 0.0273(4) Uani 1 1 d . . . . .
H5A H 0.454256 -0.091712 0.364583 0.033 Uiso 1 1 calc R U . . .
H5B H 0.317712 -0.155657 0.306720 0.033 Uiso 1 1 calc R U . . .
C6 C 0.1855(3) -0.0154(2) 0.41103(19) 0.0283(4) Uani 1 1 d . . . . .
H6A H 0.065207 -0.010719 0.378906 0.034 Uiso 1 1 calc R U . . .
H6B H 0.205778 -0.078248 0.488229 0.034 Uiso 1 1 calc R U . . .
C7 C 0.2554(3) 0.4374(2) 0.43461(18) 0.0244(4) Uani 1 1 d . . . . .
C8 C 0.0576(3) 0.5599(2) 0.26857(19) 0.0264(4) Uani 1 1 d . . . . .
H8 H 0.004119 0.563595 0.194422 0.032 Uiso 1 1 calc R U . . .
C9 C 0.0175(3) 0.6762(2) 0.32046(19) 0.0266(4) Uani 1 1 d . . . . .
C10 C 0.2010(3) 0.5640(2) 0.48352(18) 0.0247(4) Uani 1 1 d . . . . .
C11 C 0.2693(3) 0.5735(2) 0.60437(19) 0.0256(4) Uani 1 1 d . . . . .
Cl1 Cl 0.60481(7) 0.30566(5) -0.07919(4) 0.02845(13) Uani 1 1 d . . . . .
O3 O 0.2260(2) 0.47287(18) 0.00170(17) 0.0373(4) Uani 1 1 d G . . . .
H3E H 0.318822 0.424797 -0.029540 0.056 Uiso 1 1 d G U . . .
H3F H 0.260713 0.540780 0.017216 0.056 Uiso 1 1 d G U . . .

loop_
_atom_site_aniso_label
_atom_site_aniso_U_11
_atom_site_aniso_U_22
_atom_site_aniso_U_33
_atom_site_aniso_U_23
_atom_site_aniso_U_13
_atom_site_aniso_U_12
Zn1 0.02472(15) 0.02373(15) 0.02484(16) -0.00813(10) -0.00062(10) -0.00902(10)
F1 0.0389(7) 0.0260(6) 0.0345(7) -0.0077(5) -0.0076(5) -0.0038(5)
O1 0.0287(7) 0.0252(7) 0.0299(8) -0.0079(6) -0.0036(6) -0.0068(6)
O2 0.0289(7) 0.0310(7) 0.0317(8) -0.0138(6) 0.0003(6) -0.0122(6)
N1 0.0226(8) 0.0267(8) 0.0255(8) -0.0084(6) -0.0007(6) -0.0085(6)
N2 0.0284(8) 0.0272(8) 0.0298(9) -0.0088(7) -0.0028(7) -0.0088(7)
N3 0.0267(8) 0.0278(8) 0.0263(8) -0.0097(7) -0.0005(6) -0.0112(7)
N4 0.0312(9) 0.0258(8) 0.0285(9) -0.0092(7) 0.0024(7) -0.0108(7)
N5 0.0252(8) 0.0253(8) 0.0251(8) -0.0080(6) -0.0002(6) -0.0092(7)
N6 0.0246(8) 0.0281(8) 0.0289(9) -0.0080(7) 0.0011(7) -0.0111(7)
N7 0.0317(9) 0.0311(9) 0.0273(9) -0.0088(7) -0.0037(7) -0.0108(7)
C1 0.0255(9) 0.0265(9) 0.0322(10) -0.0108(8) -0.0031(8) -0.0104(8)
C2 0.0296(10) 0.0290(10) 0.0287(10) -0.0093(8) -0.0062(8) -0.0091(8)
C3 0.0254(9) 0.0285(9) 0.0277(10) -0.0115(8) 0.0015(7) -0.0102(8)
C4 0.0243(9) 0.0299(10) 0.0317(10) -0.0104(8) -0.0015(8) -0.0095(8)
C5 0.0306(10) 0.0236(9) 0.0298(10) -0.0076(8) 0.0003(8) -0.0090(8)
C6 0.0340(10) 0.0249(9) 0.0294(10) -0.0081(8) 0.0034(8) -0.0118(8)
C7 0.0241(9) 0.0272(9) 0.0259(9) -0.0082(7) 0.0012(7) -0.0116(7)
C8 0.0272(9) 0.0287(10) 0.0262(10) -0.0071(8) -0.0005(8) -0.0111(8)
C9 0.0273(9) 0.0257(9) 0.0282(10) -0.0057(8) -0.0017(8) -0.0088(8)
C10 0.0240(9) 0.0268(9) 0.0273(10) -0.0079(8) 0.0010(7) -0.0119(7)
C11 0.0249(9) 0.0309(10) 0.0265(9) -0.0098(8) 0.0022(7) -0.0139(8)
Cl1 0.0315(3) 0.0276(2) 0.0266(3) -0.00819(19) -0.00101(19) -0.0063(2)
O3 0.0279(8) 0.0357(8) 0.0485(10) -0.0060(7) -0.0004(7) -0.0106(7)

loop_
_atom_type_symbol
_atom_type_description
_atom_type_scat_dispersion_real
_atom_type_scat_dispersion_imag
_atom_type_scat_source
C C 0.0033 0.0016 'International Tables Vol C Tables 4.2.6.8 and 6.1.1.4'
H H 0.0000 0.0000 'International Tables Vol C Tables 4.2.6.8 and 6.1.1.4'
Cl Cl 0.1484 0.1585 'International Tables Vol C Tables 4.2.6.8 and 6.1.1.4'
F F 0.0171 0.0103 'International Tables Vol C Tables 4.2.6.8 and 6.1.1.4'
N N 0.0061 0.0033 'International Tables Vol C Tables 4.2.6.8 and 6.1.1.4'
O O 0.0106 0.0060 'International Tables Vol C Tables 4.2.6.8 and 6.1.1.4'
Zn Zn 0.2839 1.4301 'International Tables Vol C Tables 4.2.6.8 and 6.1.1.4'

loop_
_geom_angle_atom_site_label_1
_geom_angle_atom_site_label_2
_geom_angle_atom_site_label_3
_geom_angle
_geom_angle_site_symmetry_1
_geom_angle_site_symmetry_3
_geom_angle_publ_flag
N2 Zn1 N1 80.29(7) . . ?
N2 Zn1 N3 120.37(7) . . ?
N2 Zn1 N4 110.24(8) . . ?
N2 Zn1 N5 101.41(7) . . ?
N3 Zn1 N1 80.33(7) . . ?
N3 Zn1 N4 120.60(8) . . ?
N3 Zn1 N5 99.17(7) . . ?
N4 Zn1 N1 79.56(7) . . ?
N4 Zn1 N5 99.31(7) . . ?
N5 Zn1 N1 178.23(6) . . ?
C1 N1 Zn1 106.01(12) . . ?
C1 N1 C3 112.87(16) . . ?
C1 N1 C5 112.90(16) . . ?
C3 N1 Zn1 105.30(12) . . ?
C5 N1 Zn1 106.46(12) . . ?
C5 N1 C3 112.55(16) . . ?
Zn1 N2 H2A 109.6 . . ?
Zn1 N2 H2B 109.6 . . ?
H2A N2 H2B 108.1 . . ?
C2 N2 Zn1 110.40(13) . . ?
C2 N2 H2A 109.6 . . ?
C2 N2 H2B 109.6 . . ?
Zn1 N3 H3A 109.4 . . ?
Zn1 N3 H3B 109.4 . . ?
H3A N3 H3B 108.0 . . ?
C4 N3 Zn1 111.12(12) . . ?
C4 N3 H3A 109.4 . . ?
C4 N3 H3B 109.4 . . ?
Zn1 N4 H4A 108.9 . . ?
Zn1 N4 H4B 108.9 . . ?
H4A N4 H4B 107.7 . . ?
C6 N4 Zn1 113.39(13) . . ?
C6 N4 H4A 108.9 . . ?
C6 N4 H4B 108.9 . . ?
C7 N5 Zn1 113.51(13) . . ?
C8 N5 Zn1 126.34(14) . . ?
C8 N5 C7 120.08(18) . . ?
C9 N6 C10 117.21(18) . . ?
H7A N7 H7B 120.0 . . ?
C11 N7 H7A 120.0 . . ?
C11 N7 H7B 120.0 . . ?
N1 C1 H1A 109.5 . . ?
N1 C1 H1B 109.5 . . ?
N1 C1 C2 110.55(16) . . ?
H1A C1 H1B 108.1 . . ?
C2 C1 H1A 109.5 . . ?
C2 C1 H1B 109.5 . . ?
N2 C2 C1 109.74(18) . . ?
N2 C2 H2C 109.7 . . ?
N2 C2 H2D 109.7 . . ?
C1 C2 H2C 109.7 . . ?
C1 C2 H2D 109.7 . . ?
H2C C2 H2D 108.2 . . ?
N1 C3 H3C 109.5 . . ?
N1 C3 H3D 109.5 . . ?
N1 C3 C4 110.60(16) . . ?
H3C C3 H3D 108.1 . . ?
C4 C3 H3C 109.5 . . ?
C4 C3 H3D 109.5 . . ?
N3 C4 C3 109.31(17) . . ?
N3 C4 H4C 109.8 . . ?
N3 C4 H4D 109.8 . . ?
C3 C4 H4C 109.8 . . ?
C3 C4 H4D 109.8 . . ?
H4C C4 H4D 108.3 . . ?
N1 C5 H5A 109.6 . . ?
N1 C5 H5B 109.6 . . ?
N1 C5 C6 110.39(17) . . ?
H5A C5 H5B 108.1 . . ?
C6 C5 H5A 109.6 . . ?
C6 C5 H5B 109.6 . . ?
N4 C6 C5 110.23(17) . . ?
N4 C6 H6A 109.6 . . ?
N4 C6 H6B 109.6 . . ?
C5 C6 H6A 109.6 . . ?
C5 C6 H6B 109.6 . . ?
H6A C6 H6B 108.1 . . ?
O1 C7 N5 118.44(18) . . ?
O1 C7 C10 125.20(18) . . ?
N5 C7 C10 116.36(18) . . ?
N5 C8 H8 120.2 . . ?
N5 C8 C9 119.53(19) . . ?
C9 C8 H8 120.2 . . ?
F1 C9 C8 119.37(18) . . ?
N6 C9 F1 116.10(18) . . ?
N6 C9 C8 124.5(2) . . ?
N6 C10 C7 122.25(18) . . ?
N6 C10 C11 115.01(18) . . ?
C7 C10 C11 122.74(18) . . ?
O2 C11 N7 124.26(19) . . ?
O2 C11 C10 120.77(19) . . ?
N7 C11 C10 114.96(18) . . ?
H3E O3 H3F 104.5 . . ?

loop_
_geom_bond_atom_site_label_1
_geom_bond_atom_site_label_2
_geom_bond_distance
_geom_bond_site_symmetry_2
_geom_bond_publ_flag
Zn1 N1 2.3108(18) . ?
Zn1 N2 2.0542(19) . ?
Zn1 N3 2.0650(18) . ?
Zn1 N4 2.0725(19) . ?
Zn1 N5 2.0992(18) . ?
F1 C9 1.357(2) . ?
O1 C7 1.263(3) . ?
O2 C11 1.242(3) . ?
N1 C1 1.472(3) . ?
N1 C3 1.474(3) . ?
N1 C5 1.474(3) . ?
N2 H2A 0.8900 . ?
N2 H2B 0.8900 . ?
N2 C2 1.484(3) . ?
N3 H3A 0.8900 . ?
N3 H3B 0.8900 . ?
N3 C4 1.479(3) . ?
N4 H4A 0.8900 . ?
N4 H4B 0.8900 . ?
N4 C6 1.484(3) . ?
N5 C7 1.380(3) . ?
N5 C8 1.336(3) . ?
N6 C9 1.309(3) . ?
N6 C10 1.333(3) . ?
N7 H7A 0.8600 . ?
N7 H7B 0.8600 . ?
N7 C11 1.332(3) . ?
C1 H1A 0.9700 . ?
C1 H1B 0.9700 . ?
C1 C2 1.514(3) . ?
C2 H2C 0.9700 . ?
C2 H2D 0.9700 . ?
C3 H3C 0.9700 . ?
C3 H3D 0.9700 . ?
C3 C4 1.519(3) . ?
C4 H4C 0.9700 . ?
C4 H4D 0.9700 . ?
C5 H5A 0.9700 . ?
C5 H5B 0.9700 . ?
C5 C6 1.520(3) . ?
C6 H6A 0.9700 . ?
C6 H6B 0.9700 . ?
C7 C10 1.451(3) . ?
C8 H8 0.9300 . ?
C8 C9 1.376(3) . ?
C10 C11 1.503(3) . ?
O3 H3E 0.8500 . ?
O3 H3F 0.8503 . ?

loop_
_geom_hbond_atom_site_label_D
_geom_hbond_atom_site_label_H
_geom_hbond_atom_site_label_A
_geom_hbond_distance_DH
_geom_hbond_distance_HA
_geom_hbond_distance_DA
_geom_hbond_angle_DHA
_geom_hbond_site_symmetry_A
_geom_hbond_publ_flag
N2 H2A O2 0.89 2.35 3.056(3) 136.5 2_566 yes
N2 H2B O3 0.89 2.34 2.946(3) 125.7 . yes
N2 H2B O3 0.89 2.24 2.960(3) 138.3 2_565 yes
N3 H3A Cl1 0.89 2.64 3.431(2) 149.2 . yes
N3 H3B O2 0.89 2.13 2.972(2) 157.2 2_666 yes
N4 H4A O1 0.89 2.41 2.898(2) 114.7 . yes
N4 H4B O2 0.89 2.49 3.172(3) 133.8 2_566 yes
N4 H4B N6 0.89 2.34 3.142(3) 149.1 2_566 yes
N7 H7A Cl1 0.86 2.53 3.281(2) 146.9 1_556 yes
N7 H7B O1 0.86 1.94 2.654(2) 139.3 . yes
C1 H1B Cl1 0.97 2.77 3.568(2) 140.1 2_655 yes

loop_
_geom_torsion_atom_site_label_1
_geom_torsion_atom_site_label_2
_geom_torsion_atom_site_label_3
_geom_torsion_atom_site_label_4
_geom_torsion
_geom_torsion_site_symmetry_1
_geom_torsion_site_symmetry_2
_geom_torsion_site_symmetry_3
_geom_torsion_site_symmetry_4
_geom_torsion_publ_flag
Zn1 N1 C1 C2 31.49(19) . . . . ?
Zn1 N1 C3 C4 34.97(19) . . . . ?
Zn1 N1 C5 C6 36.61(18) . . . . ?
Zn1 N2 C2 C1 47.52(19) . . . . ?
Zn1 N3 C4 C3 45.4(2) . . . . ?
Zn1 N4 C6 C5 38.8(2) . . . . ?
Zn1 N5 C7 O1 4.9(2) . . . . ?
Zn1 N5 C7 C10 -174.46(13) . . . . ?
Zn1 N5 C8 C9 175.52(14) . . . . ?
O1 C7 C10 N6 178.43(19) . . . . ?
O1 C7 C10 C11 -2.7(3) . . . . ?
N1 C1 C2 N2 -53.2(2) . . . . ?
N1 C3 C4 N3 -54.5(2) . . . . ?
N1 C5 C6 N4 -50.8(2) . . . . ?
N5 C7 C10 N6 -2.2(3) . . . . ?
N5 C7 C10 C11 176.58(17) . . . . ?
N5 C8 C9 F1 179.80(18) . . . . ?
N5 C8 C9 N6 -1.1(3) . . . . ?
N6 C10 C11 O2 0.9(3) . . . . ?
N6 C10 C11 N7 179.76(17) . . . . ?
C1 N1 C3 C4 150.16(17) . . . . ?
C1 N1 C5 C6 -79.3(2) . . . . ?
C3 N1 C1 C2 -83.3(2) . . . . ?
C3 N1 C5 C6 151.49(17) . . . . ?
C5 N1 C1 C2 147.67(18) . . . . ?
C5 N1 C3 C4 -80.6(2) . . . . ?
C7 N5 C8 C9 -1.0(3) . . . . ?
C7 C10 C11 O2 -178.00(18) . . . . ?
C7 C10 C11 N7 0.9(3) . . . . ?
C8 N5 C7 O1 -178.10(18) . . . . ?
C8 N5 C7 C10 2.5(3) . . . . ?
C9 N6 C10 C7 0.3(3) . . . . ?
C9 N6 C10 C11 -178.58(17) . . . . ?
C10 N6 C9 F1 -179.47(17) . . . . ?
C10 N6 C9 C8 1.4(3) . . . . ?
